data_7717525
loop_
_publ_author_name
'Kumar, Ashish'
'Kim, Dooyoung'
'Nguyen, Giao'
'Jiang, Chenggang'
'Chakraborty, Soumi'
'Teets, Thomas S.'

_publ_section_title
;
 Photophysical properties of three-coordinate heteroleptic Cu(I)
 &#x3b2;-diketiminate triarylphosphine complexes.
;
_journal_name_full 'Dalton transactions (Cambridge, England : 2003)'
_journal_paper_doi 10.1039/d4dt02681k
_journal_year 2024
_chemical_formula_sum 'C44 H51 Cu N2 O3.5 P'
_chemical_formula_weight 758.37
_space_group_crystal_system monoclinic
_space_group_IT_number 14
_space_group_name_Hall '-P 2ybc'
_space_group_name_H-M_alt 'P 1 21/c 1'
_atom_sites_solution_hydrogens geom
_audit_creation_method SHELXL-2018/3
_audit_update_record
;
2024-09-06 deposited with the CCDC.	2024-11-11 downloaded from the CCDC.
;
_cell_angle_alpha 90
_cell_angle_beta 113.821(2)
_cell_angle_gamma 90
_cell_formula_units_Z 4
_cell_length_a 9.7777(16)
_cell_length_b 42.541(7)
_cell_length_c 10.8917(18)
_cell_measurement_reflns_used 3827
_cell_measurement_temperature 123(2)
_cell_measurement_theta_max 23.95
_cell_measurement_theta_min 2.26
_cell_volume 4144.5(12)
_computing_cell_refinement 'Bruker SAINT'
_computing_data_collection 'Bruker APEX2'
_computing_data_reduction 'Bruker SAINT'
_computing_molecular_graphics 'Bruker SHELXTL'
_computing_publication_material 'Bruker SHELXTL'
_computing_structure_refinement 'SHELXL-2018/3 (Sheldrick, 2018)'
_computing_structure_solution 'SHELXT 2018/2 (Sheldrick, 2018)'
_diffrn_ambient_temperature 123(2)
_diffrn_measured_fraction_theta_full 0.997
_diffrn_measured_fraction_theta_max 0.997
_diffrn_measurement_device_type 'Bruker APEX-II CCD'
_diffrn_measurement_method '\f and \w scans'
_diffrn_radiation_type MoK\a
_diffrn_radiation_wavelength 0.71073
_diffrn_reflns_av_R_equivalents 0.0562
_diffrn_reflns_av_unetI/netI 0.0741
_diffrn_reflns_Laue_measured_fraction_full 0.997
_diffrn_reflns_Laue_measured_fraction_max 0.997
_diffrn_reflns_limit_h_max 11
_diffrn_reflns_limit_h_min -12
_diffrn_reflns_limit_k_max 42
_diffrn_reflns_limit_k_min -53
_diffrn_reflns_limit_l_max 13
_diffrn_reflns_limit_l_min -12
_diffrn_reflns_number 22454
_diffrn_reflns_point_group_measured_fraction_full 0.997
_diffrn_reflns_point_group_measured_fraction_max 0.997
_diffrn_reflns_theta_full 25.242
_diffrn_reflns_theta_max 26.732
_diffrn_reflns_theta_min 1.915
_exptl_absorpt_coefficient_mu 0.606
_exptl_absorpt_correction_T_max 0.7456
_exptl_absorpt_correction_T_min 0.6115
_exptl_absorpt_correction_type multi-scan
_exptl_absorpt_process_details sadabs
_exptl_crystal_colour colourless
_exptl_crystal_density_diffrn 1.215
_exptl_crystal_description plate
_exptl_crystal_F_000 1604
_exptl_crystal_size_max 0.390
_exptl_crystal_size_mid 0.230
_exptl_crystal_size_min 0.080
_refine_diff_density_max 1.405
_refine_diff_density_min -1.554
_refine_diff_density_rms 0.133
_refine_ls_extinction_method none
_refine_ls_goodness_of_fit_ref 1.251
_refine_ls_hydrogen_treatment constr
_refine_ls_matrix_type full
_refine_ls_number_parameters 496
_refine_ls_number_reflns 8781
_refine_ls_number_restraints 34
_refine_ls_restrained_S_all 1.250
_refine_ls_R_factor_all 0.1363
_refine_ls_R_factor_gt 0.1147
_refine_ls_shift/su_max 0.001
_refine_ls_shift/su_mean 0.000
_refine_ls_structure_factor_coef Fsqd
_refine_ls_weighting_details 'w=1/[\s^2^(Fo^2^)+(0.0316P)^2^+45.0264P] where P=(Fo^2^+2Fc^2^)/3'
_refine_ls_weighting_scheme calc
_refine_ls_wR_factor_gt 0.2528
_refine_ls_wR_factor_ref 0.2611
_reflns_Friedel_coverage 0.000
_reflns_number_gt 6947
_reflns_number_total 8781
_reflns_threshold_expression 'I > 2\s(I)'
_cod_data_source_file d4dt02681k2.cif
_cod_data_source_block Cu8
_cod_original_sg_symbol_H-M 'P 21/c'
_cod_original_formula_sum 'C44 H51 Cu N2 O3.50 P'
_cod_database_code 7717525
_shelx_shelxl_version_number 2018/3
_shelx_space_group_comment
; 
The symmetry employed for this shelxl refinement is uniquely defined 
by the following loop, which should always be used as a source of 
symmetry information in preference to the above space-group names. 
They are only intended as comments. 
;
_shelx_estimated_absorpt_t_min 0.798
_shelx_estimated_absorpt_t_max 0.953

loop_
_space_group_symop_operation_xyz
'x, y, z'
'-x, y+1/2, -z+1/2'
'-x, -y, -z'
'x, -y-1/2, z-1/2'

loop_
_atom_site_label
_atom_site_type_symbol
_atom_site_fract_x
_atom_site_fract_y
_atom_site_fract_z
_atom_site_U_iso_or_equiv
_atom_site_adp_type
_atom_site_occupancy
_atom_site_site_symmetry_order
_atom_site_calc_flag
_atom_site_refinement_flags_posn
_atom_site_refinement_flags_adp
_atom_site_refinement_flags_occupancy
_atom_site_disorder_assembly
_atom_site_disorder_group
P1 P 0.4294(2) 0.34894(4) 0.67002(17) 0.0174(4) Uani 1 1 d . . . . .
Cu1 Cu 0.50160(10) 0.37447(2) 0.53374(8) 0.0183(2) Uani 1 1 d . . . . .
O1 O -0.0035(6) 0.41229(13) 0.8533(5) 0.0301(13) Uani 1 1 d . . . . .
O2 O 0.9644(6) 0.33132(13) 1.1895(5) 0.0254(11) Uani 1 1 d . . . . .
O3 O 0.1947(6) 0.22098(12) 0.4620(5) 0.0282(12) Uani 1 1 d . . . . .
N1 N 0.6463(7) 0.36300(13) 0.4573(6) 0.0192(12) Uani 1 1 d . . . . .
N2 N 0.4665(6) 0.41784(14) 0.4677(6) 0.0204(13) Uani 1 1 d . . . . .
C1 C 0.5308(11) 0.46604(18) 0.3765(9) 0.035(2) Uani 1 1 d . . . . .
H1A H 0.454932 0.467216 0.284248 0.053 Uiso 1 1 calc R U . . .
H1B H 0.624144 0.475445 0.380883 0.053 Uiso 1 1 calc R U . . .
H1C H 0.495755 0.477503 0.436346 0.053 Uiso 1 1 calc R U . . .
C2 C 0.5580(8) 0.43181(16) 0.4201(7) 0.0221(15) Uani 1 1 d . . . . .
C3 C 0.6771(8) 0.41691(17) 0.4045(7) 0.0242(16) Uani 1 1 d . . . . .
H3 H 0.745036 0.430422 0.387798 0.029 Uiso 1 1 calc R U . . .
C4 C 0.7101(8) 0.38490(17) 0.4100(7) 0.0224(15) Uani 1 1 d . . . . .
C5 C 0.8230(8) 0.37477(18) 0.3540(7) 0.0246(15) Uani 1 1 d . . . . .
H5A H 0.897684 0.360929 0.418671 0.037 Uiso 1 1 calc R U . . .
H5B H 0.872620 0.393371 0.338103 0.037 Uiso 1 1 calc R U . . .
H5C H 0.771226 0.363477 0.269359 0.037 Uiso 1 1 calc R U . . .
C11 C 0.3350(8) 0.43424(16) 0.4581(7) 0.0214(15) Uani 1 1 d . . . . .
C12 C 0.3349(8) 0.45116(17) 0.5701(7) 0.0226(15) Uani 1 1 d . . . . .
C13 C 0.2045(9) 0.46589(18) 0.5595(8) 0.0290(17) Uani 1 1 d . . . . .
H13 H 0.203901 0.477536 0.633646 0.035 Uiso 1 1 calc R U . . .
C14 C 0.0759(9) 0.4641(2) 0.4444(9) 0.036(2) Uani 1 1 d . . . . .
H14 H -0.012081 0.474568 0.439192 0.043 Uiso 1 1 calc R U . . .
C15 C 0.0749(10) 0.44690(19) 0.3354(9) 0.0337(18) Uani 1 1 d . . . . .
H15 H -0.014364 0.445670 0.256079 0.040 Uiso 1 1 calc R U . . .
C16 C 0.2014(9) 0.43164(18) 0.3409(8) 0.0281(17) Uani 1 1 d . . . . .
C17 C 0.4769(9) 0.4529(2) 0.6962(8) 0.0327(18) Uani 1 1 d . . . . .
H17A H 0.461442 0.466795 0.761214 0.049 Uiso 1 1 calc R U . . .
H17B H 0.557890 0.461218 0.674363 0.049 Uiso 1 1 calc R U . . .
H17C H 0.503616 0.431828 0.734839 0.049 Uiso 1 1 calc R U . . .
C18 C 0.2014(10) 0.4122(2) 0.2240(8) 0.036(2) Uani 1 1 d . . . . .
H18A H 0.198577 0.389853 0.243953 0.055 Uiso 1 1 calc R U . . .
H18B H 0.292245 0.416749 0.209827 0.055 Uiso 1 1 calc R U . . .
H18C H 0.113399 0.417614 0.142795 0.055 Uiso 1 1 calc R U . . .
C21 C 0.6670(7) 0.33062(16) 0.4306(7) 0.0177(14) Uani 1 1 d . . . . .
C22 C 0.7696(8) 0.31145(17) 0.5290(7) 0.0215(15) Uani 1 1 d . . . . .
C23 C 0.7772(9) 0.27972(18) 0.5010(8) 0.0285(17) Uani 1 1 d . . . . .
H23 H 0.846856 0.266581 0.567493 0.034 Uiso 1 1 calc R U . . .
C24 C 0.6861(9) 0.26696(18) 0.3791(9) 0.0287(17) Uani 1 1 d . . . . .
H24 H 0.693435 0.245301 0.361477 0.034 Uiso 1 1 calc R U . . .
C25 C 0.5841(9) 0.28600(18) 0.2829(8) 0.0279(17) Uani 1 1 d . . . . .
H25 H 0.520710 0.277123 0.199115 0.034 Uiso 1 1 calc R U . . .
C26 C 0.5718(8) 0.31760(17) 0.3053(7) 0.0216(15) Uani 1 1 d . . . . .
C27 C 0.8713(9) 0.3251(2) 0.6632(8) 0.0305(18) Uani 1 1 d . . . . .
H27A H 0.931304 0.308202 0.721387 0.046 Uiso 1 1 calc R U . . .
H27B H 0.810789 0.335099 0.705206 0.046 Uiso 1 1 calc R U . . .
H27C H 0.937604 0.340706 0.649880 0.046 Uiso 1 1 calc R U . . .
C28 C 0.4554(10) 0.3382(2) 0.2027(8) 0.036(2) Uani 1 1 d . . . . .
H28A H 0.504782 0.353293 0.166196 0.054 Uiso 1 1 calc R U . . .
H28B H 0.399028 0.349481 0.245429 0.054 Uiso 1 1 calc R U . . .
H28C H 0.386955 0.325031 0.129829 0.054 Uiso 1 1 calc R U . . .
C31 C 0.2947(8) 0.36759(16) 0.7249(7) 0.0191(14) Uani 1 1 d . . . . .
C32 C 0.3038(8) 0.36505(18) 0.8564(7) 0.0252(16) Uani 1 1 d . . . . .
H32 H 0.381182 0.352714 0.919764 0.030 Uiso 1 1 calc R U . . .
C33 C 0.2042(9) 0.3798(2) 0.8955(8) 0.0328(19) Uani 1 1 d . . . . .
H33 H 0.213280 0.377823 0.985325 0.039 Uiso 1 1 calc R U . . .
C34 C 0.0887(8) 0.39800(17) 0.8039(7) 0.0222(15) Uani 1 1 d . . . . .
C35 C 0.0773(9) 0.40104(17) 0.6733(8) 0.0252(16) Uani 1 1 d . . . . .
H35 H -0.000705 0.413216 0.609740 0.030 Uiso 1 1 calc R U . . .
C36 C 0.1820(8) 0.38598(17) 0.6365(7) 0.0229(15) Uani 1 1 d . . . . .
H36 H 0.175234 0.388514 0.547587 0.027 Uiso 1 1 calc R U . . .
C37 C -0.1211(9) 0.4315(2) 0.7651(9) 0.0352(19) Uani 1 1 d . . . . .
H37A H -0.078846 0.450005 0.739895 0.053 Uiso 1 1 calc R U . . .
H37B H -0.185002 0.438154 0.810244 0.053 Uiso 1 1 calc R U . . .
H37C H -0.180753 0.419455 0.684339 0.053 Uiso 1 1 calc R U . . .
C41 C 0.5884(8) 0.34133(16) 0.8290(6) 0.0182(14) Uani 1 1 d . . . . .
C42 C 0.5986(8) 0.31536(16) 0.9093(7) 0.0201(14) Uani 1 1 d . . . . .
H42 H 0.520774 0.300169 0.881046 0.024 Uiso 1 1 calc R U . . .
C43 C 0.8294(8) 0.35928(18) 0.9937(7) 0.0244(16) Uani 1 1 d . . . . .
H43 H 0.907816 0.374344 1.021708 0.029 Uiso 1 1 calc R U . . .
C44 C 0.8368(8) 0.33318(17) 1.0732(7) 0.0215(15) Uani 1 1 d . . . . .
C45 C 0.7224(8) 0.31124(17) 1.0318(7) 0.0221(15) Uani 1 1 d . . . . .
H45 H 0.727707 0.293426 1.086184 0.027 Uiso 1 1 calc R U . . .
C46 C 0.7055(8) 0.36303(18) 0.8724(7) 0.0245(16) Uani 1 1 d . . . . .
H46 H 0.700739 0.380795 0.817951 0.029 Uiso 1 1 calc R U . . .
C47 C 0.9724(9) 0.30579(19) 1.2795(7) 0.0293(17) Uani 1 1 d . . . . .
H47A H 0.888400 0.307282 1.306532 0.044 Uiso 1 1 calc R U . . .
H47B H 1.066710 0.307058 1.359166 0.044 Uiso 1 1 calc R U . . .
H47C H 0.967415 0.285711 1.233792 0.044 Uiso 1 1 calc R U . . .
C51 C 0.3500(7) 0.31032(16) 0.6127(6) 0.0175(14) Uani 1 1 d . . . . .
C52 C 0.2501(8) 0.29473(17) 0.6545(7) 0.0207(14) Uani 1 1 d . . . . .
H52 H 0.218283 0.304827 0.716173 0.025 Uiso 1 1 calc R U . . .
C53 C 0.1964(8) 0.26491(17) 0.6081(7) 0.0217(15) Uani 1 1 d . . . . .
H53 H 0.130497 0.254657 0.639630 0.026 Uiso 1 1 calc R U . . .
C54 C 0.2390(8) 0.25010(17) 0.5156(7) 0.0205(14) Uani 1 1 d . . . . .
C55 C 0.3379(8) 0.26527(17) 0.4715(7) 0.0233(15) Uani 1 1 d . . . . .
H55 H 0.368319 0.255227 0.408706 0.028 Uiso 1 1 calc R U . . .
C56 C 0.3911(8) 0.29484(17) 0.5192(7) 0.0198(14) Uani 1 1 d . . . . .
H56 H 0.457380 0.304978 0.487820 0.024 Uiso 1 1 calc R U . . .
C57 C 0.1006(10) 0.20390(19) 0.5129(9) 0.0341(19) Uani 1 1 d . . . . .
H57A H 0.150990 0.202322 0.610869 0.051 Uiso 1 1 calc R U . . .
H57B H 0.081521 0.182757 0.473904 0.051 Uiso 1 1 calc R U . . .
H57C H 0.005498 0.215051 0.488543 0.051 Uiso 1 1 calc R U . . .
O1S O 0.7374(19) 0.4721(4) 1.0209(15) 0.071(4) Uani 0.5 1 d D U P A -1
C2S C 0.781(3) 0.5014(5) 1.048(2) 0.069(4) Uani 0.5 1 d D U P A -1
H2S1 H 0.834201 0.504297 1.146451 0.083 Uiso 0.5 1 calc R U P A -1
H2S2 H 0.693433 0.515624 1.015128 0.083 Uiso 0.5 1 calc R U P A -1
C3S C 0.654(3) 0.4649(6) 1.084(2) 0.071(4) Uani 0.5 1 d D U P A -1
H3S1 H 0.572768 0.480608 1.062482 0.085 Uiso 0.5 1 calc R U P A -1
H3S2 H 0.714949 0.465962 1.182290 0.085 Uiso 0.5 1 calc R U P A -1
C4S C 0.586(3) 0.4330(5) 1.0505(18) 0.070(5) Uani 0.5 1 d D U P A -1
H4S1 H 0.524949 0.428895 1.101032 0.104 Uiso 0.5 1 calc R U P A -1
H4S2 H 0.523657 0.431883 0.954100 0.104 Uiso 0.5 1 calc R U P A -1
H4S3 H 0.665916 0.417230 1.073973 0.104 Uiso 0.5 1 calc R U P A -1
C1S C 0.884(3) 0.5086(7) 0.980(3) 0.086(6) Uani 0.5 1 d D U P A -1
H1S1 H 0.918221 0.530388 0.998150 0.128 Uiso 0.5 1 calc R U P A -1
H1S2 H 0.969875 0.494383 1.013307 0.128 Uiso 0.5 1 calc R U P A -1
H1S3 H 0.829686 0.505664 0.882524 0.128 Uiso 0.5 1 calc R U P A -1

loop_
_atom_site_aniso_label
_atom_site_aniso_U_11
_atom_site_aniso_U_22
_atom_site_aniso_U_33
_atom_site_aniso_U_23
_atom_site_aniso_U_13
_atom_site_aniso_U_12
P1 0.0193(9) 0.0205(9) 0.0135(8) 0.0004(7) 0.0078(7) 0.0006(7)
Cu1 0.0219(4) 0.0198(4) 0.0155(4) 0.0003(3) 0.0100(3) 0.0003(4)
O1 0.032(3) 0.038(3) 0.024(3) -0.002(2) 0.015(2) 0.014(2)
O2 0.021(3) 0.038(3) 0.015(2) 0.002(2) 0.006(2) 0.004(2)
O3 0.033(3) 0.028(3) 0.029(3) -0.005(2) 0.019(2) -0.009(2)
N1 0.023(3) 0.019(3) 0.018(3) 0.000(2) 0.010(2) 0.001(2)
N2 0.020(3) 0.021(3) 0.028(3) -0.004(2) 0.018(3) 0.001(2)
C1 0.049(5) 0.019(4) 0.050(5) 0.004(4) 0.031(5) 0.001(4)
C2 0.027(4) 0.019(3) 0.026(4) -0.003(3) 0.017(3) -0.003(3)
C3 0.027(4) 0.025(4) 0.027(4) 0.001(3) 0.016(3) -0.007(3)
C4 0.022(4) 0.027(4) 0.020(3) -0.003(3) 0.010(3) -0.001(3)
C5 0.030(4) 0.025(4) 0.024(4) 0.000(3) 0.017(3) 0.002(3)
C11 0.022(4) 0.018(3) 0.024(3) 0.005(3) 0.009(3) 0.002(3)
C12 0.021(4) 0.023(4) 0.029(4) 0.001(3) 0.016(3) 0.002(3)
C13 0.036(5) 0.024(4) 0.034(4) -0.001(3) 0.021(4) 0.003(3)
C14 0.025(4) 0.032(4) 0.054(5) 0.003(4) 0.020(4) 0.005(3)
C15 0.030(4) 0.030(4) 0.036(4) 0.002(4) 0.007(4) -0.001(3)
C16 0.033(4) 0.023(4) 0.026(4) -0.002(3) 0.009(3) -0.002(3)
C17 0.034(5) 0.031(4) 0.026(4) -0.007(3) 0.005(3) 0.006(4)
C18 0.032(5) 0.043(5) 0.028(4) -0.003(4) 0.004(4) 0.004(4)
C21 0.015(3) 0.018(3) 0.022(3) 0.000(3) 0.009(3) -0.001(3)
C22 0.022(4) 0.025(4) 0.022(3) 0.000(3) 0.013(3) -0.001(3)
C23 0.028(4) 0.026(4) 0.037(4) 0.011(3) 0.018(4) 0.005(3)
C24 0.028(4) 0.021(4) 0.047(5) -0.003(3) 0.025(4) 0.000(3)
C25 0.027(4) 0.030(4) 0.028(4) -0.007(3) 0.011(3) -0.005(3)
C26 0.018(4) 0.029(4) 0.019(3) -0.002(3) 0.008(3) 0.001(3)
C27 0.022(4) 0.039(5) 0.027(4) 0.004(3) 0.005(3) 0.006(3)
C28 0.039(5) 0.034(5) 0.023(4) 0.001(3) 0.001(4) 0.003(4)
C31 0.023(4) 0.017(3) 0.019(3) -0.002(3) 0.010(3) -0.001(3)
C32 0.024(4) 0.035(4) 0.015(3) 0.002(3) 0.006(3) 0.012(3)
C33 0.040(5) 0.040(5) 0.018(4) 0.002(3) 0.012(3) 0.013(4)
C34 0.019(4) 0.027(4) 0.022(3) -0.001(3) 0.010(3) 0.002(3)
C35 0.025(4) 0.025(4) 0.028(4) 0.004(3) 0.013(3) 0.000(3)
C36 0.029(4) 0.029(4) 0.011(3) 0.002(3) 0.008(3) 0.001(3)
C37 0.027(4) 0.042(5) 0.037(5) 0.000(4) 0.013(4) 0.013(4)
C41 0.016(3) 0.021(3) 0.015(3) -0.001(3) 0.004(3) 0.001(3)
C42 0.024(4) 0.020(3) 0.019(3) 0.001(3) 0.012(3) 0.002(3)
C43 0.021(4) 0.028(4) 0.022(4) -0.002(3) 0.006(3) -0.003(3)
C44 0.021(4) 0.031(4) 0.015(3) -0.003(3) 0.009(3) 0.007(3)
C45 0.026(4) 0.024(4) 0.019(3) 0.002(3) 0.012(3) 0.005(3)
C46 0.028(4) 0.023(4) 0.019(3) 0.003(3) 0.007(3) 0.002(3)
C47 0.031(4) 0.033(4) 0.022(4) 0.005(3) 0.008(3) 0.010(3)
C51 0.013(3) 0.024(4) 0.014(3) -0.001(3) 0.004(3) 0.000(3)
C52 0.020(4) 0.030(4) 0.017(3) 0.000(3) 0.012(3) 0.002(3)
C53 0.020(4) 0.030(4) 0.023(4) -0.001(3) 0.016(3) -0.006(3)
C54 0.016(3) 0.022(4) 0.022(3) 0.000(3) 0.007(3) -0.002(3)
C55 0.029(4) 0.027(4) 0.021(3) -0.001(3) 0.017(3) 0.003(3)
C56 0.019(3) 0.025(4) 0.018(3) 0.001(3) 0.010(3) -0.004(3)
C57 0.036(5) 0.028(4) 0.045(5) -0.006(4) 0.023(4) -0.010(4)
O1S 0.092(9) 0.074(7) 0.038(6) 0.004(6) 0.017(6) -0.007(7)
C2S 0.089(11) 0.071(8) 0.035(8) -0.002(7) 0.013(7) 0.000(8)
C3S 0.094(11) 0.078(9) 0.036(8) -0.010(7) 0.021(7) -0.007(8)
C4S 0.128(15) 0.076(11) 0.015(7) -0.005(8) 0.040(9) -0.014(10)
C1S 0.111(15) 0.081(14) 0.062(13) -0.002(11) 0.033(10) -0.020(11)

loop_
_atom_type_symbol
_atom_type_description
_atom_type_scat_dispersion_real
_atom_type_scat_dispersion_imag
_atom_type_scat_source
C C 0.0033 0.0016 'International Tables Vol C Tables 4.2.6.8 and 6.1.1.4'
H H 0.0000 0.0000 'International Tables Vol C Tables 4.2.6.8 and 6.1.1.4'
N N 0.0061 0.0033 'International Tables Vol C Tables 4.2.6.8 and 6.1.1.4'
O O 0.0106 0.0060 'International Tables Vol C Tables 4.2.6.8 and 6.1.1.4'
P P 0.1023 0.0942 'International Tables Vol C Tables 4.2.6.8 and 6.1.1.4'
Cu Cu 0.3201 1.2651 'International Tables Vol C Tables 4.2.6.8 and 6.1.1.4'

loop_
_geom_angle_atom_site_label_1
_geom_angle_atom_site_label_2
_geom_angle_atom_site_label_3
_geom_angle
_geom_angle_site_symmetry_1
_geom_angle_site_symmetry_3
_geom_angle_publ_flag
C51 P1 C41 104.3(3) . . ?
C51 P1 C31 103.9(3) . . ?
C41 P1 C31 102.5(3) . . ?
C51 P1 Cu1 115.4(2) . . ?
C41 P1 Cu1 110.4(2) . . ?
C31 P1 Cu1 118.7(2) . . ?
N2 Cu1 N1 97.3(2) . . ?
N2 Cu1 P1 131.60(17) . . ?
N1 Cu1 P1 130.63(18) . . ?
C34 O1 C37 118.2(6) . . ?
C44 O2 C47 116.6(6) . . ?
C54 O3 C57 115.7(6) . . ?
C4 N1 C21 117.6(6) . . ?
C4 N1 Cu1 121.2(5) . . ?
C21 N1 Cu1 120.4(4) . . ?
C2 N2 C11 118.5(6) . . ?
C2 N2 Cu1 120.9(5) . . ?
C11 N2 Cu1 120.4(4) . . ?
N2 C2 C3 124.5(7) . . ?
N2 C2 C1 119.0(6) . . ?
C3 C2 C1 116.5(6) . . ?
C2 C3 C4 128.9(7) . . ?
N1 C4 C3 124.2(7) . . ?
N1 C4 C5 119.0(6) . . ?
C3 C4 C5 116.9(6) . . ?
C16 C11 C12 119.7(7) . . ?
C16 C11 N2 120.2(7) . . ?
C12 C11 N2 119.9(6) . . ?
C13 C12 C11 118.6(7) . . ?
C13 C12 C17 122.1(7) . . ?
C11 C12 C17 119.2(6) . . ?
C14 C13 C12 121.7(8) . . ?
C13 C14 C15 119.8(8) . . ?
C16 C15 C14 121.0(8) . . ?
C15 C16 C11 119.2(7) . . ?
C15 C16 C18 121.7(7) . . ?
C11 C16 C18 119.1(7) . . ?
C22 C21 C26 120.0(6) . . ?
C22 C21 N1 121.3(6) . . ?
C26 C21 N1 118.5(6) . . ?
C23 C22 C21 118.9(7) . . ?
C23 C22 C27 120.7(7) . . ?
C21 C22 C27 120.4(7) . . ?
C24 C23 C22 121.5(7) . . ?
C23 C24 C25 119.3(7) . . ?
C26 C25 C24 121.7(7) . . ?
C25 C26 C21 118.7(7) . . ?
C25 C26 C28 121.8(7) . . ?
C21 C26 C28 119.4(7) . . ?
C36 C31 C32 117.4(6) . . ?
C36 C31 P1 119.7(5) . . ?
C32 C31 P1 122.8(5) . . ?
C33 C32 C31 121.6(7) . . ?
C32 C33 C34 120.3(7) . . ?
O1 C34 C35 124.8(7) . . ?
O1 C34 C33 115.8(6) . . ?
C35 C34 C33 119.4(7) . . ?
C34 C35 C36 119.1(7) . . ?
C31 C36 C35 122.2(6) . . ?
C42 C41 C46 118.2(6) . . ?
C42 C41 P1 123.7(5) . . ?
C46 C41 P1 118.1(5) . . ?
C41 C42 C45 120.9(7) . . ?
C44 C43 C46 119.2(7) . . ?
O2 C44 C45 125.1(7) . . ?
O2 C44 C43 114.7(7) . . ?
C45 C44 C43 120.2(7) . . ?
C44 C45 C42 119.9(7) . . ?
C43 C46 C41 121.7(7) . . ?
C52 C51 C56 117.1(6) . . ?
C52 C51 P1 125.1(5) . . ?
C56 C51 P1 117.8(5) . . ?
C53 C52 C51 121.8(6) . . ?
C54 C53 C52 119.9(6) . . ?
O3 C54 C53 125.9(6) . . ?
O3 C54 C55 114.6(6) . . ?
C53 C54 C55 119.5(6) . . ?
C56 C55 C54 119.9(6) . . ?
C55 C56 C51 121.8(6) . . ?
C3S O1S C2S 109(2) . . ?
O1S C2S C1S 107.5(19) . . ?
O1S C3S C4S 113.1(18) . . ?

loop_
_geom_bond_atom_site_label_1
_geom_bond_atom_site_label_2
_geom_bond_distance
_geom_bond_site_symmetry_2
_geom_bond_publ_flag
P1 C51 1.817(7) . ?
P1 C41 1.829(7) . ?
P1 C31 1.832(7) . ?
P1 Cu1 2.1742(19) . ?
Cu1 N2 1.960(6) . ?
Cu1 N1 1.971(6) . ?
O1 C34 1.365(9) . ?
O1 C37 1.421(9) . ?
O2 C44 1.375(8) . ?
O2 C47 1.443(9) . ?
O3 C54 1.364(9) . ?
O3 C57 1.448(9) . ?
N1 C4 1.335(9) . ?
N1 C21 1.439(9) . ?
N2 C2 1.341(9) . ?
N2 C11 1.429(9) . ?
C1 C2 1.521(10) . ?
C2 C3 1.394(10) . ?
C3 C4 1.395(10) . ?
C4 C5 1.523(10) . ?
C11 C16 1.415(10) . ?
C11 C12 1.417(10) . ?
C12 C13 1.383(10) . ?
C12 C17 1.510(11) . ?
C13 C14 1.373(12) . ?
C14 C15 1.391(12) . ?
C15 C16 1.377(12) . ?
C16 C18 1.517(11) . ?
C21 C22 1.397(10) . ?
C21 C26 1.417(10) . ?
C22 C23 1.392(10) . ?
C22 C27 1.512(10) . ?
C23 C24 1.376(12) . ?
C24 C25 1.380(11) . ?
C25 C26 1.380(10) . ?
C26 C28 1.511(10) . ?
C31 C36 1.377(10) . ?
C31 C32 1.403(9) . ?
C32 C33 1.364(10) . ?
C33 C34 1.399(10) . ?
C34 C35 1.387(10) . ?
C35 C36 1.397(10) . ?
C41 C42 1.387(9) . ?
C41 C46 1.397(10) . ?
C42 C45 1.404(10) . ?
C43 C44 1.392(10) . ?
C43 C46 1.395(10) . ?
C44 C45 1.385(10) . ?
C51 C52 1.399(10) . ?
C51 C56 1.401(9) . ?
C52 C53 1.388(10) . ?
C53 C54 1.387(10) . ?
C54 C55 1.399(10) . ?
C55 C56 1.380(10) . ?
O1S C3S 1.30(2) . ?
O1S C2S 1.31(2) . ?
C2S C1S 1.51(3) . ?
C3S C4S 1.49(3) . ?
